data_7221149
loop_
_publ_author_name
'Llano-Tom\'e, Francisco'
'Baz\'an, Bego\~na'
'Urtiaga, M. Karmele'
'Barandika, Gotzone'
'Fidalgo-Marijuan, Arkaitz'
'Fern\'andez de Luis, Roberto'
'Arriortua, Mar\'ia I.'

_publ_section_title
;
 Water-induced phase transformation of a CuIIcoordination framework with
 pyridine-2,5-dicarboxylate and di-2-pyridyl ketone: synchrotron radiation
 analysis
;
_journal_issue 33
_journal_name_full CrystEngComm
_journal_page_first 6346
_journal_paper_doi 10.1039/C5CE01033K
_journal_volume 17
_journal_year 2015
_chemical_formula_moiety 'C18 H13 Cu1 N3 O6'
_chemical_formula_sum 'C18 H13 Cu N3 O6'
_chemical_formula_weight 430.85
_space_group_IT_number 61
_symmetry_cell_setting orthorhombic
_symmetry_Int_Tables_number 61
_symmetry_space_group_name_Hall '-P 2ac 2ab'
_symmetry_space_group_name_H-M 'P b c a'
_audit_update_record
;
2015-04-14 deposited with the CCDC.
2015-07-08 downloaded from the CCDC.
;
_cell_angle_alpha 90
_cell_angle_beta 90
_cell_angle_gamma 90
_cell_formula_units_Z 8
_cell_length_a 7.4970(5)
_cell_length_b 19.8283(16)
_cell_length_c 23.8440(18)
_cell_measurement_temperature 293
_cell_volume 3544.5(5)
_diffrn_ambient_temperature 293
_diffrn_radiation_probe x-ray
_diffrn_radiation_wavelength 0.827
_exptl_absorpt_coefficient_mu 1.939
_exptl_crystal_density_diffrn 1.6818
_exptl_crystal_density_meas 1.68(5)
_exptl_crystal_F_000 1752
_pd_instr_location ' ?'
_pd_meas_2theta_range_inc 0.01
_pd_meas_2theta_range_max 40.240
_pd_meas_2theta_range_min 3.500
_pd_meas_number_of_points 3675
_pd_proc_2theta_range_inc 0.01
_pd_proc_2theta_range_max 40.24
_pd_proc_2theta_range_min 3.5
_pd_proc_ls_background_function 'Manual background combined with 15 Legendre polynoms'
_pd_proc_ls_pref_orient_corr none
_pd_proc_ls_profile_function Pseudo-Voigt
_pd_proc_ls_prof_R_factor 0.0502
_pd_proc_ls_prof_wR_expected 0.0229
_pd_proc_ls_prof_wR_factor 0.0650
_refine_ls_goodness_of_fit_all 2.84
_refine_ls_hydrogen_treatment mixed
_refine_ls_number_constraints 0
_refine_ls_number_parameters 114
_refine_ls_number_restraints 95
_refine_ls_R_factor_all 0.1045
_refine_ls_R_factor_gt 0.1031
_refine_ls_shift/su_max 0.0263
_refine_ls_shift/su_mean 0.0053
_refine_ls_weighting_scheme sigma
_refine_ls_wR_factor_all 0.0976
_refine_ls_wR_factor_gt 0.0972
_cod_data_source_file c5ce01033k2.cif
_cod_data_source_block I
_cod_depositor_comments
;
The following automatic conversions were performed:

'_diffrn_radiation_probe' value 'X-ray' changed to 'x-ray' according
to
/usr/data/users/saulius/crontab/automatic-downloads/rss-feeds/RSC/lib/dictionaries/cif_core.dic
dictionary named 'cif_core.dic' version 2.4.2 from 2011-04-26.

Automatic conversion script
Id: cif_fix_values 3271 2015-04-21 07:52:19Z andrius 

 Adding full bibliography for 7221148--7221149.cif.
;
_cod_original_cell_volume 3544.5(4)
_cod_original_sg_symbol_Hall '-P -2xab;-2ybc;-2zac'
_cod_original_formula_sum 'C18 H13 Cu1 N3 O6'
_cod_database_code 7221149

loop_
_space_group_symop_id
_space_group_symop_operation_xyz
1 x,y,z
2 -x+1/2,-y,z+1/2
3 -x,y+1/2,-z+1/2
4 x+1/2,-y+1/2,-z
5 -x,-y,-z
6 x+1/2,y,-z+1/2
7 x,-y+1/2,z+1/2
8 -x+1/2,y+1/2,z

loop_
_atom_site_label
_atom_site_type_symbol
_atom_site_fract_x
_atom_site_fract_y
_atom_site_fract_z
_atom_site_adp_type
_atom_site_U_iso_or_equiv
_atom_site_site_symmetry_multiplicity
_atom_site_occupancy
_atom_site_calc_flag
Cu1 Cu 0.0395(12) 0.0720(5) 0.1811(4) Uiso 0.04 8 1 d
O1a O -0.334(4) -0.0378(11) 0.2539(8) Uiso 0.04 8 1 d
O3a O -0.115(4) -0.1841(10) 0.0245(9) Uiso 0.04 8 1 d
O2a O -0.156(3) 0.0517(11) 0.2329(8) Uiso 0.04 8 1 d
O4a O 0.079(3) -0.0995(10) -0.0064(8) Uiso 0.04 8 1 d
N1a N -0.039(2) -0.0151(7) 0.1434(6) Uiso 0.04 8 1 d
C1a C -0.1790(14) -0.0430(6) 0.1731(5) Uiso 0.04 8 1 d
C7a C -0.2183(19) -0.0067(8) 0.2276(6) Uiso 0.04 8 1 d
C5a C 0.013(2) -0.0431(7) 0.0926(6) Uiso 0.04 8 1 d
C2a C -0.268(2) -0.0991(10) 0.1522(7) Uiso 0.04 8 1 d
C4a C -0.0756(14) -0.0991(5) 0.0717(5) Uiso 0.04 8 1 d
C3a C -0.216(2) -0.1271(9) 0.1015(7) Uiso 0.04 8 1 d
C6a C -0.0338(18) -0.1286(6) 0.0236(6) Uiso 0.04 8 1 d
N2a N 0.241(3) 0.0838(8) 0.1266(8) Uiso 0.04 8 1 d
C8a C 0.377(3) 0.0378(8) 0.1168(10) Uiso 0.04 8 1 d
C11a C 0.393(2) 0.1660(9) 0.0699(8) Uiso 0.04 8 1 d
C10a C 0.531(2) 0.1204(11) 0.0606(9) Uiso 0.04 8 1 d
C12a C 0.2489(17) 0.1478(6) 0.1030(4) Uiso 0.04 8 1 d
C9a C 0.523(3) 0.0560(10) 0.0839(8) Uiso 0.04 8 1 d
N3a N 0.078(3) 0.1602(8) 0.2127(7) Uiso 0.04 8 1 d
C14a C 0.0868(14) 0.2132(6) 0.1747(6) Uiso 0.04 8 1 d
C18a C 0.086(3) 0.1729(13) 0.2698(6) Uiso 0.04 8 1 d
C16a C 0.109(4) 0.2921(11) 0.2510(8) Uiso 0.04 8 1 d
C17a C 0.101(3) 0.2390(14) 0.2892(6) Uiso 0.04 8 1 d
C15a C 0.103(3) 0.2791(7) 0.1938(8) Uiso 0.04 8 1 d
O5a O -0.039(3) 0.1685(12) 0.1033(8) Uiso 0.04 8 1 d
O6a O 0.111(3) 0.2573(17) 0.0788(10) Uiso 0.04 8 1 d
C13a C 0.0869(16) 0.1953(8) 0.1132(6) Uiso 0.04 8 1 d
H1c3a H -0.277132 -0.165942 0.087037 Uiso 0.048 8 1 d
H1c2a H -0.365001 -0.118482 0.172862 Uiso 0.048 8 1 d
H1c5a H 0.109961 -0.023642 0.071877 Uiso 0.048 8 1 d
H1c15a H 0.109743 0.315642 0.167515 Uiso 0.048 8 1 d
H1c16a H 0.118089 0.337719 0.264218 Uiso 0.048 8 1 d
H1c17a H 0.10552 0.24791 0.328751 Uiso 0.048 8 1 d
H1c18a H 0.081029 0.136233 0.296037 Uiso 0.048 8 1 d
H1c11a H 0.398467 0.210184 0.05345 Uiso 0.048 8 1 d
H1c10a H 0.631508 0.133263 0.038088 Uiso 0.048 8 1 d
H1c9a H 0.617088 0.024352 0.077259 Uiso 0.048 8 1 d
H1c8a H 0.370367 -0.006611 0.132687 Uiso 0.048 8 1 d
H1o5 H -0.041(4) 0.1583(15) 0.0691(8) Uiso 0.038 8 1 d
H1o6 H 0.111(4) 0.2470(19) 0.0446(9) Uiso 0.038 8 1 d

loop_
_atom_type_symbol
_atom_type_scat_dispersion_real
_atom_type_scat_dispersion_imag
_atom_type_scat_source
C 0.0051 0.0024 'International Tables Vol C tables 4.2.6.8 and 6.1.1.1'
H 0.0000 0.0000 'International Tables Vol C tables 4.2.6.8 and 6.1.1.1'
Cu 0.2419 1.6561 'International Tables Vol C tables 4.2.6.8 and 6.1.1.1'
N 0.0096 0.0048 'International Tables Vol C tables 4.2.6.8 and 6.1.1.1'
O 0.0161 0.0088 'International Tables Vol C tables 4.2.6.8 and 6.1.1.1'

loop_
_geom_angle_atom_site_label_1
_geom_angle_atom_site_label_2
_geom_angle_atom_site_label_3
_geom_angle
O2a Cu1 N1a 83.6(8)
O2a Cu1 N2a 175.0(9)
O2a Cu1 N3a 92.8(9)
N1a Cu1 N2a 91.8(7)
N1a Cu1 N3a 170.7(9)
N2a Cu1 N3a 92.1(9)
Cu1 O2a C7a 113.6(15)
Cu1 N1a C1a 109.5(10)
Cu1 N1a C5a 130.0(11)
C1a N1a C5a 120.0(13)
N1a C1a C7a 113.3(11)
N1a C1a C2a 120.1(12)
C7a C1a C2a 126.6(11)
O1a C7a O2a 132.2(18)
O1a C7a C1a 109.4(14)
O2a C7a C1a 117.0(14)
N1a C5a C4a 119.9(13)
N1a C5a H1c5a 120.07
C4a C5a H1c5a 120.05
C1a C2a C3a 119.9(14)
C1a C2a H1c2a 120.13
C3a C2a H1c2a 119.92
C5a C4a C3a 120.1(12)
C5a C4a C6a 123.3(11)
C3a C4a C6a 116.6(12)
C2a C3a C4a 120.0(15)
C2a C3a H1c3a 120.07
C4a C3a H1c3a 119.96
O3a C6a O4a 138.2(18)
O3a C6a C4a 104.9(15)
O4a C6a C4a 116.6(14)
Cu1 N2a C8a 125.7(14)
Cu1 N2a C12a 113.7(13)
C8a N2a C12a 120.1(18)
N2a C8a C9a 120.0(17)
N2a C8a H1c8a 120.12
C9a C8a H1c8a 119.92
C10a C11a C12a 119.8(16)
C10a C11a H1c11a 119.93
C12a C11a H1c11a 120.23
C11a C10a C9a 120.1(17)
C11a C10a H1c10a 119.36
C9a C10a H1c10a 120.51
N2a C12a C11a 120.2(15)
N2a C12a C13a 117.1(14)
C11a C12a C13a 122.7(12)
C8a C9a C10a 119.8(18)
C8a C9a H1c9a 120.1
C10a C9a H1c9a 120.12
Cu1 N3a C14a 116.0(12)
Cu1 N3a C18a 123.9(13)
C14a N3a C18a 120.0(15)
N3a C14a C15a 120.1(14)
N3a C14a C13a 117.1(12)
C15a C14a C13a 122.7(13)
N3a C18a C17a 120.1(16)
N3a C18a H1c18a 119.91
C17a C18a H1c18a 119.97
C17a C16a C15a 120.2(17)
C17a C16a H1c16a 120
C15a C16a H1c16a 119.84
C18a C17a C16a 119.7(14)
C18a C17a H1c17a 120.14
C16a C17a H1c17a 120.15
C14a C15a C16a 119.9(15)
C14a C15a H1c15a 120.06
C16a C15a H1c15a 120.06
C13a O5a H1o5 110(3)
C13a O6a H1o6 110(4)
C12a C13a C14a 107.1(10)
C12a C13a O5a 109.5(16)
C12a C13a O6a 108.6(14)
C14a C13a O5a 108.7(15)
C14a C13a O6a 109.9(16)
O5a C13a O6a 112.8(18)

loop_
_geom_bond_atom_site_label_1
_geom_bond_atom_site_label_2
_geom_bond_distance
Cu1 O2a 1.96(2)
Cu1 N1a 2.035(17)
Cu1 N2a 2.00(2)
Cu1 N3a 1.925(19)
O1a C7a 1.24(3)
O3a C6a 1.26(3)
O2a C7a 1.26(3)
O4a C6a 1.25(3)
N1a C1a 1.382(18)
N1a C5a 1.39(2)
C1a C7a 1.514(19)
C1a C2a 1.39(2)
C5a C4a 1.388(17)
C5a H1c5a 0.9599
C2a C3a 1.39(2)
C2a H1c2a 0.9596
C4a C3a 1.384(18)
C4a C6a 1.325(18)
C3a H1c3a 0.9603
N2a C8a 1.39(3)
N2a C12a 1.39(2)
C8a C9a 1.40(3)
C8a H1c8a 0.958
C11a C10a 1.40(2)
C11a C12a 1.39(2)
C11a H1c11a 0.9608
C10a C9a 1.39(3)
C10a H1c10a 0.9618
C12a C13a 1.56(2)
C9a H1c9a 0.9573
N3a C14a 1.39(2)
N3a C18a 1.39(2)
C14a C15a 1.389(19)
C14a C13a 1.51(2)
C18a C17a 1.39(3)
C18a H1c18a 0.9614
C16a C17a 1.39(3)
C16a C15a 1.39(3)
C16a H1c16a 0.9622
C17a H1c17a 0.9601
C15a H1c15a 0.9593
O5a C13a 1.11(3)
O5a H1o5 0.84(3)
O6a C13a 1.48(4)
O6a H1o6 0.84(3)

loop_
_geom_hbond_atom_site_label_D
_geom_hbond_atom_site_label_H
_geom_hbond_atom_site_label_A
_geom_hbond_site_symmetry_A
_geom_hbond_distance_DH
_geom_hbond_distance_HA
_geom_hbond_distance_DA
_geom_hbond_angle_DHA
C3a H1c3a O3a . 0.96 1.96 2.28(3) 97.12
C5a H1c5a O4a . 0.96 2.40 2.65(2) 94.40
C15a H1c15a O6a . 0.96 2.41 2.77(3) 102.00
C11a H1c11a O6a . 0.96 2.42 2.79(3) 102.04
C10a H1c10a O4a 5_655 0.96 2.40 3.22(3) 143.90
O5a H1o5 O4a 5_555 0.84(3) 1.92(3) 2.70(3) 155(4)
O5a H1o5 C6a 5_555 0.84(3) 2.35(3) 3.17(2) 165(3)
O6a H1o6 O3a 5_555 0.84(3) 2.07(4) 2.86(4) 156(4)

loop_
_restr_distance_atom_site_label_1
_restr_distance_atom_site_label_2
_restr_distance_target
_restr_distance_target_weight_param
Cu1 N1a 2 0.01
Cu1 N2a 1.933 0.05
Cu1 N3a 2.097 0.05
C13a C12a 1.532 0.01
C13a C14a 1.532 0.01
Cu1 O2a 1.97 0.01
O5a N3a 2.6 0.05
C1a C2a 1.39 0.001
C2a C3a 1.39 0.001
C3a C4a 1.39 0.001
C4a C5a 1.39 0.001
C5a N1a 1.39 0.001
C1a C4a 2.77 0.001
C3a N1a 2.77 0.001
C2a C5a 2.77 0.001
C6a C4a 1.28 0.01
C7a C1a 1.532 0.01
C6a O4a 1.24 0.01
C6a O3a 1.24 0.01
C7a O1a 1.24 0.01
C7a O2a 1.24 0.01
N3a C14a 1.39 0.001
C14a C15a 1.39 0.001
C15a C16a 1.39 0.001
C16a C17a 1.39 0.001
C17a C18a 1.39 0.001
C18a N3a 1.39 0.001
C12a N2a 1.39 0.001
N2a C8a 1.39 0.001
C8a C9a 1.39 0.001
C9a C10a 1.39 0.001
C10a C11a 1.39 0.001
C11a C12a 1.39 0.001
C13a O5a 1.4 0.05
C13a O6a 1.4 0.05
O5a H1o5 0.84 0.001
O6a H1o6 0.84 0.001

loop_
_restr_angle_atom_site_label_1
_restr_angle_atom_site_label_2
_restr_angle_atom_site_label_3
_restr_angle_target
_restr_angle_target_weight_param
O6a C13a O5a 111.85 0.01
C14a C13a O5a 108.66 0.01
O6a C13a O5a 112.88 0.01
C12a C13a O5a 110 0.1
C14a C13a O6a 110 0.1
C4a C5a N1a 120 0.01
C5a N1a C1a 120 0.01
N1a C1a C2a 120 0.01
C1a C2a C3a 120 0.01
C2a C3a C4a 120 0.01
C3a C4a C5a 120 0.01
O1a C7a O2a 132 0.05
O4a C6a O3a 138 0.05
O3a C6a C4a 105 0.1
O4a C6a C4a 117 0.1
O2a C7a C1a 117 0.1
O1a C7a C1a 109.47 0.1
C5a C4a C6a 118 0.1
C3a C4a C6a 111 0.1
N1a C1a C7a 103 0.1
C2a C1a C7a 124 0.05
C17a C18a N3a 120 0.01
N3a C14a C15a 120 0.01
C15a C16a C17a 120 0.01
C11a C12a N2a 120 0.01
N2a C8a C9a 120 0.01
C9a C10a C11a 120 0.01
C11a C12a C13a 123 0.05
N2a C12a C13a 114 0.05
N3a C14a C13a 114 0.05
C15a C14a C13a 123 0.05
C13a O5a H1o5 109.47 0.01
C13a O6a H1o6 109.47 0.01

loop_
_restr_torsion_atom_site_label_1
_restr_torsion_atom_site_label_2
_restr_torsion_atom_site_label_3
_restr_torsion_atom_site_label_4
_restr_torsion_angle_target
_restr_torsion_weight_param
C3a C4a C5a N1a 0 0.01
C2a C3a C4a C5a 0 0.01
C1a C2a C3a C4a 0 0.01
C5a N1a C1a C2a 0 0.01
N1a C1a C2a C3a 0 0.01
N1a C5a C4a C6a 180 0.01
C5a N1a C1a C7a 180 0.01
N3a C18a C17a C16a 0 0.01
C18a C17a C16a C15a 0 0.01
C17a C18a N3a C14a 0 0.01
C17a C16a C15a C14a 0 0.01
C18a N3a C14a C15a 0 0.01
C16a C15a C14a N3a 0 0.01
C8a N2a C12a C11a 0 0.01
N2a C12a C11a C10a 0 0.01
C12a N2a C8a C9a 0 0.01
C12a C11a C10a C9a 0 0.01
N2a C8a C9a C10a 0 0.01
C8a C9a C10a C11a 0 0.01
C8a N2a C12a C13a 114 0.05
C10a C11a C12a C13a 123 0.05
C18a N3a C14a C13a 114 0.05
C16a C15a C14a C13a 123 0.05
H1o5 O5a C13a C14a 180 0.01
H1o6 O6a C13a C14a -180 0.01
